data_4126083
loop_
_publ_author_name
'Watanabe, Takuma'
'Mutoh, Yuichiro'
'Saito, Shinichi'

_publ_section_title
;
 Ruthenium-Catalyzed Cycloisomerization of 2-Alkynylanilides: Synthesis of
 3-Substituted Indoles by 1,2-Carbon Migration.
;
_journal_name_full 'Journal of the American Chemical Society'
_journal_paper_doi 10.1021/jacs.7b04564
_journal_year 2017
_chemical_formula_sum 'C17 H15 N O2'
_chemical_formula_weight 265.30
_space_group_crystal_system monoclinic
_space_group_IT_number 14
_space_group_name_Hall '-P 2ybc'
_space_group_name_H-M_alt 'P 1 21/c 1'
_symmetry_cell_setting monoclinic
_symmetry_space_group_name_Hall '-P 2ybc'
_symmetry_space_group_name_H-M 'P 1 21/c 1'
_atom_sites_solution_hydrogens geom
_audit_creation_method SHELXL-2014/7
_cell_angle_alpha 90
_cell_angle_beta 114.097(2)
_cell_angle_gamma 90
_cell_formula_units_Z 4
_cell_length_a 10.5326(16)
_cell_length_b 10.9014(16)
_cell_length_c 12.8169(19)
_cell_measurement_reflns_used 3028
_cell_measurement_temperature 100(2)
_cell_measurement_theta_max 28.04
_cell_measurement_theta_min 2.55
_cell_volume 1343.4(3)
_computing_cell_refinement 'Bruker SAINT'
_computing_data_collection 'Bruker APEX2'
_computing_data_reduction 'Bruker SAINT'
_computing_molecular_graphics 'Yadokari-XG 2009 (Wakita Nemoto et al., 2009)'
_computing_publication_material 'Yadokari-XG 2009 (Wakita,Nemoto et al., 2009)'
_computing_structure_refinement 'SHELXL-2014/7 (Sheldrick, 2014)'
_computing_structure_solution 'SHELXT (Sheldrick, 2015)'
_diffrn_ambient_temperature 100(2)
_diffrn_measured_fraction_theta_full 0.995
_diffrn_measured_fraction_theta_max 0.971
_diffrn_measurement_device_type 'Bruker APEX-II CCD'
_diffrn_measurement_method '\f and \w scans'
_diffrn_radiation_type MoK\a
_diffrn_radiation_wavelength 0.71073
_diffrn_reflns_av_R_equivalents 0.0327
_diffrn_reflns_av_unetI/netI 0.0390
_diffrn_reflns_Laue_measured_fraction_full 0.995
_diffrn_reflns_Laue_measured_fraction_max 0.971
_diffrn_reflns_limit_h_max 6
_diffrn_reflns_limit_h_min -13
_diffrn_reflns_limit_k_max 13
_diffrn_reflns_limit_k_min -14
_diffrn_reflns_limit_l_max 16
_diffrn_reflns_limit_l_min -14
_diffrn_reflns_number 7272
_diffrn_reflns_point_group_measured_fraction_full 0.995
_diffrn_reflns_point_group_measured_fraction_max 0.971
_diffrn_reflns_theta_full 25.242
_diffrn_reflns_theta_max 27.499
_diffrn_reflns_theta_min 2.118
_exptl_absorpt_coefficient_mu 0.086
_exptl_absorpt_correction_T_max 0.985
_exptl_absorpt_correction_T_min 0.874
_exptl_absorpt_correction_type multi-scan
_exptl_absorpt_process_details 'SADABS 2015/4'
_exptl_crystal_colour colourless
_exptl_crystal_density_diffrn 1.312
_exptl_crystal_description prism
_exptl_crystal_F_000 560
_exptl_crystal_size_max 0.306
_exptl_crystal_size_mid 0.22
_exptl_crystal_size_min 0.171
_refine_diff_density_max 0.305
_refine_diff_density_min -0.444
_refine_diff_density_rms 0.106
_refine_ls_extinction_method none
_refine_ls_goodness_of_fit_ref 1.117
_refine_ls_hydrogen_treatment constr
_refine_ls_matrix_type full
_refine_ls_number_parameters 183
_refine_ls_number_reflns 2995
_refine_ls_number_restraints 0
_refine_ls_restrained_S_all 1.117
_refine_ls_R_factor_all 0.0521
_refine_ls_R_factor_gt 0.0459
_refine_ls_shift/su_max 0.000
_refine_ls_shift/su_mean 0.000
_refine_ls_structure_factor_coef Fsqd
_refine_ls_weighting_details 'w=1/[\s^2^(Fo^2^)+(0.0629P)^2^+0.2490P] where P=(Fo^2^+2Fc^2^)/3'
_refine_ls_weighting_scheme calc
_refine_ls_wR_factor_gt 0.1139
_refine_ls_wR_factor_ref 0.1193
_reflns_Friedel_coverage 0.000
_reflns_number_gt 2594
_reflns_number_total 2995
_reflns_threshold_expression 'I > 2\s(I)'
_cod_data_source_file ja7b04564_si_002.cif
_cod_data_source_block 3g_TW-7-98-3
_cod_depositor_comments
;
The following automatic conversions were performed:

'_symmetry_cell_setting' value 'Monoclinic' changed to 'monoclinic'
according to
/home/data/users/saulius/crontab/automatic-downloads/rss-feeds/ACS/lib/dictionaries/cif_core.dic
dictionary named 'cif_core.dic' version 2.4.2 from 2011-04-26.

Automatic conversion script
Id: cif_fix_values 4973 2017-02-22 13:04:09Z antanas 
;
_cod_original_sg_symbol_H-M P2(1)/c
_cod_database_code 4126083
_shelx_shelxl_version_number 2014/7
_shelx_space_group_comment
;
The symmetry employed for this shelxl refinement is uniquely defined
by the following loop, which should always be used as a source of
symmetry information in preference to the above space-group names.
They are only intended as comments.
;
_shelx_estimated_absorpt_t_min 0.974
_shelx_estimated_absorpt_t_max 0.985

loop_
_space_group_symop_operation_xyz
'x, y, z'
'-x, y+1/2, -z+1/2'
'-x, -y, -z'
'x, -y-1/2, z-1/2'

loop_
_atom_site_label
_atom_site_type_symbol
_atom_site_fract_x
_atom_site_fract_y
_atom_site_fract_z
_atom_site_U_iso_or_equiv
_atom_site_adp_type
_atom_site_occupancy
_atom_site_site_symmetry_order
_atom_site_calc_flag
_atom_site_refinement_flags_posn
_atom_site_refinement_flags_adp
N1 N 0.59547(10) 0.50141(9) 0.67508(9) 0.0142(2) Uani 1 1 d . .
C1 C 0.64413(12) 0.37999(11) 0.69361(11) 0.0149(3) Uani 1 1 d . .
H1 H 0.6229 0.3219 0.7394 0.018 Uiso 1 1 calc R U
C2 C 0.72565(12) 0.35750(11) 0.63685(10) 0.0138(3) Uani 1 1 d . .
C3 C 0.80495(12) 0.50214(11) 0.51281(10) 0.0144(3) Uani 1 1 d . .
H3 H 0.8620 0.4440 0.4970 0.017 Uiso 1 1 calc R U
C4 C 0.79180(12) 0.62123(11) 0.47088(11) 0.0149(3) Uani 1 1 d . .
C5 C 0.70607(13) 0.70705(11) 0.49200(11) 0.0155(3) Uani 1 1 d . .
H5 H 0.6971 0.7872 0.4608 0.019 Uiso 1 1 calc R U
C6 C 0.63384(13) 0.67621(11) 0.55820(11) 0.0151(3) Uani 1 1 d . .
H6 H 0.5757 0.7342 0.5728 0.018 Uiso 1 1 calc R U
C7 C 0.64934(12) 0.55805(11) 0.60232(10) 0.0135(3) Uani 1 1 d . .
C8 C 0.73233(12) 0.46999(11) 0.57866(10) 0.0131(3) Uani 1 1 d . .
C9 C 0.50982(12) 0.55665(12) 0.72001(10) 0.0151(3) Uani 1 1 d . .
O1 O 0.47431(9) 0.66336(8) 0.69758(8) 0.0195(2) Uani 1 1 d . .
C10 C 0.46754(14) 0.48023(13) 0.79827(12) 0.0202(3) Uani 1 1 d . .
H10 H 0.4015 0.5264 0.8191 0.030 Uiso 1 1 calc R U
H10A H 0.5500 0.4601 0.8675 0.030 Uiso 1 1 calc R U
H10B H 0.4235 0.4044 0.7592 0.030 Uiso 1 1 calc R U
O2 O 0.86929(10) 0.64694(8) 0.40928(8) 0.0200(2) Uani 1 1 d . .
C11 C 0.84468(14) 0.76063(12) 0.34982(12) 0.0206(3) Uani 1 1 d . .
H11 H 0.7457 0.7677 0.2995 0.031 Uiso 1 1 calc R U
H11A H 0.8997 0.7642 0.3040 0.031 Uiso 1 1 calc R U
H11B H 0.8717 0.8283 0.4050 0.031 Uiso 1 1 calc R U
C12 C 0.78896(12) 0.23788(11) 0.63155(11) 0.0146(3) Uani 1 1 d . .
C13 C 0.78464(13) 0.19425(12) 0.52713(11) 0.0173(3) Uani 1 1 d . .
H13 H 0.7447 0.2436 0.4605 0.021 Uiso 1 1 calc R U
C14 C 0.83826(14) 0.07939(12) 0.52040(12) 0.0204(3) Uani 1 1 d . .
H14 H 0.8348 0.0508 0.4493 0.024 Uiso 1 1 calc R U
C15 C 0.89691(14) 0.00630(12) 0.61721(12) 0.0210(3) Uani 1 1 d . .
H15 H 0.9330 -0.0723 0.6123 0.025 Uiso 1 1 calc R U
C16 C 0.90253(13) 0.04868(12) 0.72105(12) 0.0203(3) Uani 1 1 d . .
H16 H 0.9427 -0.0010 0.7874 0.024 Uiso 1 1 calc R U
C17 C 0.84957(13) 0.16371(12) 0.72841(11) 0.0181(3) Uani 1 1 d . .
H17 H 0.8546 0.1922 0.8001 0.022 Uiso 1 1 calc R U

loop_
_atom_site_aniso_label
_atom_site_aniso_U_11
_atom_site_aniso_U_22
_atom_site_aniso_U_33
_atom_site_aniso_U_23
_atom_site_aniso_U_13
_atom_site_aniso_U_12
N1 0.0154(5) 0.0140(5) 0.0153(5) 0.0003(4) 0.0083(4) 0.0002(4)
C1 0.0152(6) 0.0135(6) 0.0159(6) 0.0010(5) 0.0061(5) 0.0008(4)
C2 0.0140(6) 0.0139(6) 0.0130(6) 0.0007(5) 0.0048(5) -0.0006(4)
C3 0.0141(6) 0.0152(6) 0.0144(6) -0.0009(5) 0.0063(5) 0.0014(4)
C4 0.0137(6) 0.0188(6) 0.0137(6) -0.0004(5) 0.0069(5) -0.0018(5)
C5 0.0183(6) 0.0115(6) 0.0165(6) 0.0009(5) 0.0069(5) 0.0003(5)
C6 0.0153(6) 0.0144(6) 0.0158(6) -0.0018(5) 0.0066(5) 0.0007(5)
C7 0.0126(5) 0.0161(6) 0.0122(6) -0.0017(5) 0.0055(5) -0.0015(4)
C8 0.0123(6) 0.0134(6) 0.0127(6) -0.0011(5) 0.0040(5) -0.0003(4)
C9 0.0127(6) 0.0180(6) 0.0143(6) -0.0033(5) 0.0051(5) -0.0010(5)
O1 0.0215(5) 0.0170(5) 0.0229(5) -0.0009(4) 0.0120(4) 0.0030(4)
C10 0.0192(6) 0.0237(7) 0.0220(7) 0.0026(5) 0.0128(5) 0.0021(5)
O2 0.0245(5) 0.0184(5) 0.0245(5) 0.0068(4) 0.0177(4) 0.0043(4)
C11 0.0212(7) 0.0189(7) 0.0255(7) 0.0060(5) 0.0133(6) 0.0002(5)
C12 0.0131(6) 0.0129(6) 0.0188(6) 0.0000(5) 0.0076(5) -0.0016(4)
C13 0.0172(6) 0.0163(6) 0.0175(6) 0.0014(5) 0.0063(5) 0.0020(5)
C14 0.0212(7) 0.0175(7) 0.0220(7) -0.0039(5) 0.0083(5) 0.0008(5)
C15 0.0183(6) 0.0118(6) 0.0327(8) 0.0014(5) 0.0103(6) 0.0021(5)
C16 0.0168(6) 0.0182(7) 0.0255(7) 0.0081(5) 0.0083(5) 0.0016(5)
C17 0.0173(6) 0.0200(7) 0.0186(6) 0.0035(5) 0.0089(5) 0.0003(5)

loop_
_atom_type_symbol
_atom_type_description
_atom_type_scat_dispersion_real
_atom_type_scat_dispersion_imag
_atom_type_scat_source
C C 0.0033 0.0016 'International Tables Vol C Tables 4.2.6.8 and 6.1.1.4'
H H 0.0000 0.0000 'International Tables Vol C Tables 4.2.6.8 and 6.1.1.4'
N N 0.0061 0.0033 'International Tables Vol C Tables 4.2.6.8 and 6.1.1.4'
O O 0.0106 0.0060 'International Tables Vol C Tables 4.2.6.8 and 6.1.1.4'

loop_
_geom_angle_atom_site_label_1
_geom_angle_atom_site_label_2
_geom_angle_atom_site_label_3
_geom_angle
C9 N1 C1 126.30(11)
C9 N1 C7 125.89(11)
C1 N1 C7 107.81(10)
C2 C1 N1 110.31(11)
C2 C1 H1 124.8
N1 C1 H1 124.8
C1 C2 C8 107.30(11)
C1 C2 C12 125.49(11)
C8 C2 C12 127.14(11)
C4 C3 C8 118.40(11)
C4 C3 H3 120.8
C8 C3 H3 120.8
O2 C4 C3 115.03(11)
O2 C4 C5 123.69(11)
C3 C4 C5 121.28(11)
C6 C5 C4 120.80(12)
C6 C5 H5 119.6
C4 C5 H5 119.6
C7 C6 C5 117.98(11)
C7 C6 H6 121.0
C5 C6 H6 121.0
C6 C7 C8 121.54(11)
C6 C7 N1 131.32(11)
C8 C7 N1 107.13(10)
C3 C8 C7 119.95(11)
C3 C8 C2 132.56(11)
C7 C8 C2 107.44(10)
O1 C9 N1 120.26(11)
O1 C9 C10 122.65(11)
N1 C9 C10 117.07(11)
C9 C10 H10 109.5
C9 C10 H10A 109.5
H10 C10 H10A 109.5
C9 C10 H10B 109.5
H10 C10 H10B 109.5
H10A C10 H10B 109.5
C4 O2 C11 117.64(10)
O2 C11 H11 109.5
O2 C11 H11A 109.5
H11 C11 H11A 109.5
O2 C11 H11B 109.5
H11 C11 H11B 109.5
H11A C11 H11B 109.5
C17 C12 C13 118.42(11)
C17 C12 C2 121.33(11)
C13 C12 C2 120.20(11)
C14 C13 C12 120.56(12)
C14 C13 H13 119.7
C12 C13 H13 119.7
C15 C14 C13 120.31(13)
C15 C14 H14 119.8
C13 C14 H14 119.8
C16 C15 C14 119.68(12)
C16 C15 H15 120.2
C14 C15 H15 120.2
C15 C16 C17 120.27(12)
C15 C16 H16 119.9
C17 C16 H16 119.9
C16 C17 C12 120.75(12)
C16 C17 H17 119.6
C12 C17 H17 119.6

loop_
_geom_bond_atom_site_label_1
_geom_bond_atom_site_label_2
_geom_bond_distance
N1 C9 1.3901(15)
N1 C1 1.4042(16)
N1 C7 1.4160(15)
C1 C2 1.3552(17)
C1 H1 0.9500
C2 C8 1.4518(17)
C2 C12 1.4788(17)
C3 C4 1.3902(17)
C3 C8 1.3954(17)
C3 H3 0.9500
C4 O2 1.3763(15)
C4 C5 1.4012(17)
C5 C6 1.3924(17)
C5 H5 0.9500
C6 C7 1.3893(17)
C6 H6 0.9500
C7 C8 1.4121(16)
C9 O1 1.2199(16)
C9 C10 1.5044(17)
C10 H10 0.9800
C10 H10A 0.9800
C10 H10B 0.9800
O2 C11 1.4223(15)
C11 H11 0.9800
C11 H11A 0.9800
C11 H11B 0.9800
C12 C17 1.3984(18)
C12 C13 1.4034(18)
C13 C14 1.3907(18)
C13 H13 0.9500
C14 C15 1.3893(19)
C14 H14 0.9500
C15 C16 1.387(2)
C15 H15 0.9500
C16 C17 1.3913(18)
C16 H16 0.9500
C17 H17 0.9500

loop_
_geom_torsion_atom_site_label_1
_geom_torsion_atom_site_label_2
_geom_torsion_atom_site_label_3
_geom_torsion_atom_site_label_4
_geom_torsion
C9 N1 C1 C2 -179.78(11)
C7 N1 C1 C2 0.16(14)
N1 C1 C2 C8 0.53(14)
N1 C1 C2 C12 -176.59(11)
C8 C3 C4 O2 178.38(11)
C8 C3 C4 C5 -1.10(18)
O2 C4 C5 C6 -177.89(11)
C3 C4 C5 C6 1.55(19)
C4 C5 C6 C7 -0.07(18)
C5 C6 C7 C8 -1.80(18)
C5 C6 C7 N1 177.07(12)
C9 N1 C7 C6 0.2(2)
C1 N1 C7 C6 -179.79(13)
C9 N1 C7 C8 179.15(11)
C1 N1 C7 C8 -0.80(13)
C4 C3 C8 C7 -0.75(18)
C4 C3 C8 C2 -178.12(12)
C6 C7 C8 C3 2.25(18)
N1 C7 C8 C3 -176.87(10)
C6 C7 C8 C2 -179.78(11)
N1 C7 C8 C2 1.10(13)
C1 C2 C8 C3 176.59(13)
C12 C2 C8 C3 -6.3(2)
C1 C2 C8 C7 -1.02(14)
C12 C2 C8 C7 176.04(11)
C1 N1 C9 O1 -179.98(11)
C7 N1 C9 O1 0.09(19)
C1 N1 C9 C10 1.50(18)
C7 N1 C9 C10 -178.43(11)
C3 C4 O2 C11 170.75(11)
C5 C4 O2 C11 -9.78(18)
C1 C2 C12 C17 -42.30(18)
C8 C2 C12 C17 141.14(13)
C1 C2 C12 C13 135.29(13)
C8 C2 C12 C13 -41.26(18)
C17 C12 C13 C14 0.63(19)
C2 C12 C13 C14 -177.04(11)
C12 C13 C14 C15 0.0(2)
C13 C14 C15 C16 -0.4(2)
C14 C15 C16 C17 0.1(2)
C15 C16 C17 C12 0.54(19)
C13 C12 C17 C16 -0.89(18)
C2 C12 C17 C16 176.74(11)
